data_7225087
loop_
_publ_author_name
'Roymuhury, Sagnik Kumar'
'Chakraborty, Debashis'
'V, Ramkumar'

_publ_section_title
;
 Zwitterionic niobium and tantalum complexes with bidentate aminophenol
 scaffolds: Synthesis, structural characterization and use in the ring
 opening polymerization of lactides
;
_journal_name_full 'RSC Adv.'
_journal_paper_doi 10.1039/C6RA09789H
_journal_year 2016
_chemical_formula_moiety 'C23 H41 Cl3 N Nb O4'
_chemical_formula_sum 'C23 H41 Cl3 N Nb O4'
_chemical_formula_weight 594.83
_chemical_name_systematic 2a
_chemical_properties_physical Air-sensitive,Moisture-sensitive
_space_group_crystal_system orthorhombic
_space_group_IT_number 33
_space_group_name_Hall 'P 2c -2n'
_space_group_name_H-M_alt 'P n a 21'
_symmetry_space_group_name_Hall 'P 2c -2n'
_symmetry_space_group_name_H-M 'P n a 21'
_atom_sites_solution_hydrogens geom
_audit_creation_method SHELXL-2014/7
_audit_update_record
;
2016-04-09 deposited with the CCDC.
2016-05-02 downloaded from the CCDC.
;
_cell_angle_alpha 90
_cell_angle_beta 90
_cell_angle_gamma 90
_cell_formula_units_Z 4
_cell_length_a 18.0256(14)
_cell_length_b 15.4212(11)
_cell_length_c 10.3922(6)
_cell_measurement_reflns_used 4398
_cell_measurement_temperature 298(2)
_cell_measurement_theta_max 24.28
_cell_measurement_theta_min 2.26
_cell_volume 2888.8(3)
_computing_cell_refinement 'Bruker SAINT'
_computing_data_collection 'Bruker APEX2'
_computing_data_reduction 'Bruker SAINT'
_computing_molecular_graphics 'Bruker SHELXTL'
_computing_publication_material 'Bruker SHELXTL'
_computing_structure_refinement 'SHELXL-2014/7 (Sheldrick, 2014)'
_computing_structure_solution 'SHELXS-97 (Sheldrick 2008)'
_diffrn_ambient_temperature 298(2)
_diffrn_measured_fraction_theta_full 0.997
_diffrn_measured_fraction_theta_max 0.997
_diffrn_measurement_device_type 'Bruker APEX-II CCD'
_diffrn_measurement_method '\f and \w scans'
_diffrn_radiation_type MoK\a
_diffrn_radiation_wavelength 0.71073
_diffrn_reflns_av_R_equivalents 0.0306
_diffrn_reflns_av_unetI/netI 0.0391
_diffrn_reflns_Laue_measured_fraction_full 0.997
_diffrn_reflns_Laue_measured_fraction_max 0.997
_diffrn_reflns_limit_h_max 16
_diffrn_reflns_limit_h_min -20
_diffrn_reflns_limit_k_max 17
_diffrn_reflns_limit_k_min -14
_diffrn_reflns_limit_l_max 8
_diffrn_reflns_limit_l_min -12
_diffrn_reflns_number 10273
_diffrn_reflns_point_group_measured_fraction_full 0.793
_diffrn_reflns_point_group_measured_fraction_max 0.793
_diffrn_reflns_theta_full 24.383
_diffrn_reflns_theta_max 24.383
_diffrn_reflns_theta_min 2.260
_exptl_absorpt_coefficient_mu 0.721
_exptl_absorpt_correction_T_max 0.930
_exptl_absorpt_correction_T_min 0.841
_exptl_absorpt_correction_type multi-scan
_exptl_absorpt_process_details 'SADABS V2014/5(Bruker AXS.Inc)'
_exptl_crystal_colour yellow
_exptl_crystal_density_diffrn 1.368
_exptl_crystal_description rectangular
_exptl_crystal_F_000 1240
_exptl_crystal_size_max 0.25
_exptl_crystal_size_mid 0.20
_exptl_crystal_size_min 0.10
_refine_diff_density_max 0.276
_refine_diff_density_min -0.306
_refine_diff_density_rms 0.050
_refine_ls_abs_structure_details
; 
 Flack x determined using 1011 quotients [(I+)-(I-)]/[(I+)+(I-)] 
 (Parsons, Flack and Wagner, Acta Cryst. B69 (2013) 249-259). 
;
_refine_ls_abs_structure_Flack 0.00(3)
_refine_ls_extinction_method none
_refine_ls_goodness_of_fit_ref 1.031
_refine_ls_hydrogen_treatment constr
_refine_ls_matrix_type full
_refine_ls_number_parameters 356
_refine_ls_number_reflns 3754
_refine_ls_number_restraints 163
_refine_ls_restrained_S_all 1.048
_refine_ls_R_factor_all 0.0412
_refine_ls_R_factor_gt 0.0334
_refine_ls_shift/su_max 0.001
_refine_ls_shift/su_mean 0.000
_refine_ls_structure_factor_coef Fsqd
_refine_ls_weighting_details 'w=1/[\s^2^(Fo^2^)+(0.0371P)^2^+1.0789P] where P=(Fo^2^+2Fc^2^)/3'
_refine_ls_weighting_scheme calc
_refine_ls_wR_factor_gt 0.0737
_refine_ls_wR_factor_ref 0.0778
_reflns_Friedel_coverage 0.498
_reflns_Friedel_fraction_full 0.562
_reflns_Friedel_fraction_max 0.562
_reflns_number_gt 3307
_reflns_number_total 3754
_reflns_threshold_expression 'I > 2\s(I)'
_cod_data_source_file c6ra09789h2.cif
_cod_data_source_block 2a
_cod_database_code 7225087
_shelx_shelxl_version_number 2014/7
_shelx_space_group_comment
; 
The symmetry employed for this shelxl refinement is uniquely defined 
by the following loop, which should always be used as a source of 
symmetry information in preference to the above space-group names. 
They are only intended as comments. 
;

loop_
_space_group_symop_operation_xyz
'x, y, z'
'-x, -y, z+1/2'
'-x+1/2, y+1/2, z+1/2'
'x+1/2, -y+1/2, z'

loop_
_atom_site_label
_atom_site_type_symbol
_atom_site_fract_x
_atom_site_fract_y
_atom_site_fract_z
_atom_site_U_iso_or_equiv
_atom_site_adp_type
_atom_site_occupancy
_atom_site_site_symmetry_order
_atom_site_calc_flag
_atom_site_refinement_flags_posn
_atom_site_refinement_flags_adp
_atom_site_refinement_flags_occupancy
_atom_site_disorder_assembly
_atom_site_disorder_group
C1 C 0.9766(3) 0.7227(3) 0.0142(5) 0.0380(14) Uani 1 1 d . . . . .
C2 C 0.9732(3) 0.8035(3) -0.0487(6) 0.0418(14) Uani 1 1 d . . . . .
C3 C 1.0245(3) 0.8192(3) -0.1447(6) 0.0481(16) Uani 1 1 d . . . . .
H3 H 1.0227 0.8728 -0.1855 0.058 Uiso 1 1 calc R U . . .
C4 C 1.0787(3) 0.7609(3) -0.1853(6) 0.0428(14) Uani 1 1 d . . . . .
C5 C 1.0786(3) 0.6823(3) -0.1229(6) 0.0439(15) Uani 1 1 d . . . . .
H5 H 1.1129 0.6407 -0.1482 0.053 Uiso 1 1 calc R U . . .
C6 C 1.0299(3) 0.6619(3) -0.0246(6) 0.0389(14) Uani 1 1 d . . . . .
C7 C 1.0353(3) 0.5726(3) 0.0333(5) 0.0425(14) Uani 1 1 d . . . . .
H7A H 0.9856 0.5516 0.0505 0.051 Uiso 1 1 calc R U . . .
H7B H 1.0577 0.5340 -0.0293 0.051 Uiso 1 1 calc R U . . .
C8 C 1.1559(4) 0.6023(5) 0.1425(8) 0.065(2) Uani 1 1 d . . . . .
H8A H 1.1542 0.6627 0.1166 0.078 Uiso 1 1 calc R U . . .
H8B H 1.1821 0.5701 0.0765 0.078 Uiso 1 1 calc R U . . .
C9 C 1.1965(4) 0.5945(6) 0.2675(10) 0.087(2) Uani 1 1 d . . . . .
H9A H 1.2461 0.6181 0.2580 0.104 Uiso 1 1 calc R U . . .
H9B H 1.1709 0.6281 0.3328 0.104 Uiso 1 1 calc R U . . .
C10 C 1.1299(4) 0.4739(5) 0.3252(9) 0.078(2) Uani 1 1 d . . . . .
H10A H 1.1049 0.5065 0.3922 0.094 Uiso 1 1 calc R U . . .
H10B H 1.1341 0.4143 0.3540 0.094 Uiso 1 1 calc R U . . .
C11 C 1.0839(4) 0.4766(4) 0.2049(7) 0.0608(19) Uani 1 1 d . . . . .
H11A H 1.0344 0.4552 0.2230 0.073 Uiso 1 1 calc R U . . .
H11B H 1.1059 0.4395 0.1400 0.073 Uiso 1 1 calc R U . . .
C12 C 0.9165(4) 0.8735(4) -0.0146(8) 0.068(2) Uani 1 1 d . . . . .
C13 C 0.9285(5) 0.9064(4) 0.1210(9) 0.090(3) Uani 1 1 d . . . . .
H13A H 0.9346 0.8581 0.1783 0.135 Uiso 1 1 calc R U . . .
H13B H 0.8864 0.9401 0.1473 0.135 Uiso 1 1 calc R U . . .
H13C H 0.9723 0.9419 0.1235 0.135 Uiso 1 1 calc R U . . .
C14 C 0.8390(5) 0.8378(5) -0.0341(10) 0.099(2) Uani 1 1 d . . . . .
H14A H 0.8294 0.7936 0.0288 0.148 Uiso 1 1 calc R U . . .
H14B H 0.8351 0.8135 -0.1188 0.148 Uiso 1 1 calc R U . . .
H14C H 0.8035 0.8837 -0.0246 0.148 Uiso 1 1 calc R U . . .
C15 C 0.9223(5) 0.9539(5) -0.1025(9) 0.099(2) Uani 1 1 d . . . . .
H15A H 0.8874 0.9970 -0.0747 0.148 Uiso 1 1 calc R U . . .
H15B H 0.9114 0.9374 -0.1896 0.148 Uiso 1 1 calc R U . . .
H15C H 0.9716 0.9771 -0.0981 0.148 Uiso 1 1 calc R U . . .
C16 C 1.1329(4) 0.7837(4) -0.2918(6) 0.0504(17) Uani 1 1 d . . . . .
C17 C 1.1822(8) 0.8557(10) -0.250(2) 0.092(4) Uani 0.6018 1 d . U P A 1
H17A H 1.1562 0.8922 -0.1905 0.138 Uiso 0.6018 1 calc R U P A 1
H17B H 1.1967 0.8893 -0.3239 0.138 Uiso 0.6018 1 calc R U P A 1
H17C H 1.2256 0.8322 -0.2095 0.138 Uiso 0.6018 1 calc R U P A 1
C18 C 1.0877(8) 0.8203(10) -0.4134(14) 0.088(4) Uani 0.6018 1 d . U P A 1
H18A H 1.0630 0.8732 -0.3899 0.133 Uiso 0.6018 1 calc R U P A 1
H18B H 1.0515 0.7783 -0.4400 0.133 Uiso 0.6018 1 calc R U P A 1
H18C H 1.1214 0.8314 -0.4829 0.133 Uiso 0.6018 1 calc R U P A 1
C19 C 1.1753(9) 0.7084(9) -0.3434(16) 0.091(3) Uani 0.6018 1 d . U P A 1
H19A H 1.2013 0.7256 -0.4199 0.137 Uiso 0.6018 1 calc R U P A 1
H19B H 1.1417 0.6621 -0.3635 0.137 Uiso 0.6018 1 calc R U P A 1
H19C H 1.2104 0.6890 -0.2801 0.137 Uiso 0.6018 1 calc R U P A 1
C17A C 1.1127(13) 0.7358(16) -0.404(2) 0.093(4) Uani 0.3984 1 d . U P A 2
H17D H 1.1029 0.6766 -0.3813 0.139 Uiso 0.3984 1 calc R U P A 2
H17E H 1.1526 0.7378 -0.4656 0.139 Uiso 0.3984 1 calc R U P A 2
H17F H 1.0689 0.7608 -0.4419 0.139 Uiso 0.3984 1 calc R U P A 2
C18A C 1.2140(10) 0.7539(13) -0.250(2) 0.092(4) Uani 0.3984 1 d . U P A 2
H18D H 1.2130 0.6939 -0.2254 0.138 Uiso 0.3984 1 calc R U P A 2
H18E H 1.2302 0.7882 -0.1778 0.138 Uiso 0.3984 1 calc R U P A 2
H18F H 1.2477 0.7618 -0.3202 0.138 Uiso 0.3984 1 calc R U P A 2
C19A C 1.1420(15) 0.8801(15) -0.311(3) 0.092(5) Uani 0.3984 1 d . U P A 2
H19D H 1.1829 0.8907 -0.3681 0.138 Uiso 0.3984 1 calc R U P A 2
H19E H 1.1514 0.9074 -0.2297 0.138 Uiso 0.3984 1 calc R U P A 2
H19F H 1.0974 0.9036 -0.3478 0.138 Uiso 0.3984 1 calc R U P A 2
C20 C 0.8532(10) 0.8116(11) 0.4648(13) 0.0704(19) Uani 0.4309 1 d D U P B 1
H20A H 0.8021 0.8281 0.4803 0.085 Uiso 0.4309 1 calc R U P B 1
H20B H 0.8696 0.7726 0.5323 0.085 Uiso 0.4309 1 calc R U P B 1
C21 C 0.9010(11) 0.8867(12) 0.455(2) 0.080(3) Uani 0.4309 1 d D U P B 1
H21A H 0.9190 0.9022 0.5384 0.121 Uiso 0.4309 1 calc R U P B 1
H21B H 0.8735 0.9343 0.4189 0.121 Uiso 0.4309 1 calc R U P B 1
H21C H 0.9422 0.8734 0.3995 0.121 Uiso 0.4309 1 calc R U P B 1
C22 C 0.7172(9) 0.6035(11) 0.138(2) 0.082(4) Uani 0.4788 1 d D U P C 1
H22A H 0.7229 0.5805 0.0520 0.099 Uiso 0.4788 1 calc R U P C 1
H22B H 0.7186 0.5555 0.1984 0.099 Uiso 0.4788 1 calc R U P C 1
C23 C 0.6473(12) 0.6478(19) 0.149(3) 0.115(7) Uani 0.4788 1 d D U P C 1
H23A H 0.6460 0.6804 0.2274 0.173 Uiso 0.4788 1 calc R U P C 1
H23B H 0.6077 0.6061 0.1489 0.173 Uiso 0.4788 1 calc R U P C 1
H23C H 0.6413 0.6863 0.0770 0.173 Uiso 0.4788 1 calc R U P C 1
Cl1 Cl 0.87571(11) 0.51523(11) 0.19357(19) 0.0702(5) Uani 1 1 d . . . . .
Cl2 Cl 0.98371(9) 0.64251(10) 0.37896(17) 0.0546(4) Uani 1 1 d . . . . .
Cl3 Cl 0.80174(10) 0.60909(13) 0.44024(18) 0.0723(5) Uani 1 1 d . . . . .
N1 N 1.0794(3) 0.5683(3) 0.1551(5) 0.0437(12) Uani 1 1 d . . . . .
H1 H 1.0537 0.6033 0.2200 0.052 Uiso 1 1 calc R U . . .
O1 O 0.9286(2) 0.7021(2) 0.1105(4) 0.0432(9) Uani 1 1 d . . . . .
O2 O 1.2012(3) 0.5082(4) 0.3071(6) 0.0918(18) Uani 1 1 d . . . . .
O3 O 0.8626(2) 0.7732(3) 0.3376(5) 0.0624(12) Uani 1 1 d D U . . .
O4 O 0.7774(11) 0.6632(13) 0.166(3) 0.061(2) Uani 0.4788 1 d D U P C 1
C20A C 0.8861(7) 0.8114(8) 0.4607(12) 0.0703(18) Uani 0.569 1 d D U P B 2
H20C H 0.8717 0.7730 0.5302 0.084 Uiso 0.569 1 calc R U P B 2
H20D H 0.9397 0.8163 0.4617 0.084 Uiso 0.569 1 calc R U P B 2
C21A C 0.8541(8) 0.8962(8) 0.4832(16) 0.080(3) Uani 0.569 1 d D U P B 2
H21D H 0.8055 0.8897 0.5196 0.120 Uiso 0.569 1 calc R U P B 2
H21E H 0.8506 0.9270 0.4031 0.120 Uiso 0.569 1 calc R U P B 2
H21F H 0.8850 0.9280 0.5417 0.120 Uiso 0.569 1 calc R U P B 2
O4A O 0.7782(10) 0.6837(12) 0.168(3) 0.061(2) Uani 0.5212 1 d D U P C 2
C22A C 0.7153(8) 0.6481(11) 0.1020(16) 0.080(3) Uani 0.5212 1 d D U P C 2
H22C H 0.6964 0.6901 0.0407 0.096 Uiso 0.5212 1 calc R U P C 2
H22D H 0.7301 0.5966 0.0550 0.096 Uiso 0.5212 1 calc R U P C 2
C23A C 0.6585(12) 0.626(2) 0.193(2) 0.122(6) Uani 0.5212 1 d D U P C 2
H23D H 0.6349 0.6785 0.2225 0.184 Uiso 0.5212 1 calc R U P C 2
H23E H 0.6802 0.5965 0.2647 0.184 Uiso 0.5212 1 calc R U P C 2
H23F H 0.6224 0.5897 0.1524 0.184 Uiso 0.5212 1 calc R U P C 2
Nb1 Nb 0.86715(3) 0.66806(3) 0.25211(6) 0.044 Uani 1 1 d D . . . .

loop_
_atom_site_aniso_label
_atom_site_aniso_U_11
_atom_site_aniso_U_22
_atom_site_aniso_U_33
_atom_site_aniso_U_23
_atom_site_aniso_U_13
_atom_site_aniso_U_12
C1 0.042(3) 0.039(3) 0.033(3) -0.003(3) 0.007(3) -0.004(3)
C2 0.046(4) 0.038(3) 0.042(3) 0.005(3) 0.005(3) 0.003(3)
C3 0.059(4) 0.037(3) 0.048(4) 0.010(3) 0.009(3) -0.002(3)
C4 0.044(3) 0.040(3) 0.044(3) 0.004(3) 0.010(3) -0.004(3)
C5 0.050(4) 0.038(3) 0.044(4) -0.004(3) 0.013(3) 0.001(3)
C6 0.045(4) 0.035(3) 0.037(3) -0.001(3) 0.005(3) -0.006(3)
C7 0.056(4) 0.035(3) 0.036(3) -0.004(3) 0.004(3) -0.002(3)
C8 0.044(4) 0.079(5) 0.072(5) 0.011(4) 0.005(4) -0.002(3)
C9 0.054(5) 0.117(7) 0.088(7) 0.004(6) -0.001(5) -0.002(4)
C10 0.066(5) 0.092(6) 0.076(6) 0.026(5) 0.014(5) 0.029(4)
C11 0.063(5) 0.055(4) 0.065(5) 0.015(3) 0.012(4) 0.018(3)
C12 0.069(5) 0.058(4) 0.076(6) 0.023(4) 0.040(4) 0.018(4)
C13 0.134(8) 0.055(4) 0.080(6) -0.004(4) 0.044(6) 0.012(4)
C14 0.097(5) 0.080(4) 0.118(6) 0.044(4) 0.040(4) 0.042(3)
C15 0.097(5) 0.080(4) 0.118(6) 0.044(4) 0.040(4) 0.042(3)
C16 0.057(4) 0.050(3) 0.043(4) 0.002(3) 0.016(3) -0.005(3)
C17 0.086(9) 0.100(7) 0.091(9) -0.001(8) 0.039(8) -0.036(6)
C18 0.092(9) 0.106(8) 0.067(7) 0.023(7) 0.035(7) -0.006(7)
C19 0.090(8) 0.100(7) 0.083(7) 0.013(6) 0.055(6) -0.006(6)
C17A 0.095(8) 0.107(8) 0.076(8) 0.014(7) 0.041(7) -0.014(7)
C18A 0.082(8) 0.106(7) 0.089(8) 0.010(7) 0.045(8) -0.013(6)
C19A 0.090(11) 0.087(9) 0.099(11) 0.008(9) 0.048(9) -0.025(8)
C20 0.063(4) 0.080(3) 0.069(4) -0.014(3) 0.011(4) 0.011(3)
C21 0.072(6) 0.091(5) 0.078(5) -0.018(5) 0.009(5) 0.009(5)
C22 0.066(6) 0.101(8) 0.079(7) 0.034(7) -0.013(6) -0.006(7)
C23 0.101(12) 0.126(13) 0.118(14) 0.066(11) -0.024(12) -0.017(11)
Cl1 0.0929(15) 0.0525(9) 0.0651(11) 0.0039(8) 0.0160(10) -0.0226(9)
Cl2 0.0442(9) 0.0721(10) 0.0476(9) -0.0078(8) -0.0008(8) 0.0134(7)
Cl3 0.0566(11) 0.1058(14) 0.0545(10) 0.0300(10) 0.0189(9) 0.0120(10)
N1 0.044(3) 0.044(3) 0.043(3) 0.002(2) 0.013(2) 0.007(2)
O1 0.045(2) 0.045(2) 0.040(2) 0.0021(18) 0.011(2) -0.0013(17)
O2 0.058(3) 0.133(5) 0.084(4) 0.022(3) 0.004(3) 0.033(3)
O3 0.056(3) 0.070(3) 0.061(3) -0.011(2) 0.010(2) 0.011(2)
O4 0.045(2) 0.073(6) 0.064(3) 0.021(5) -0.009(2) -0.014(3)
C20A 0.062(4) 0.080(3) 0.069(4) -0.015(3) 0.011(3) 0.013(3)
C21A 0.074(5) 0.089(5) 0.077(5) -0.022(5) 0.008(5) 0.015(5)
O4A 0.045(2) 0.073(6) 0.064(3) 0.021(5) -0.009(2) -0.014(3)
C22A 0.066(6) 0.087(8) 0.086(7) 0.031(7) -0.025(6) -0.010(6)
C23A 0.093(12) 0.149(14) 0.125(14) 0.075(11) -0.033(11) -0.022(10)
Nb1 0.039 0.054 0.037 0.007 0.005 0.000

loop_
_atom_type_symbol
_atom_type_description
_atom_type_scat_dispersion_real
_atom_type_scat_dispersion_imag
_atom_type_scat_source
C C 0.0033 0.0016 'International Tables Vol C Tables 4.2.6.8 and 6.1.1.4'
H H 0.0000 0.0000 'International Tables Vol C Tables 4.2.6.8 and 6.1.1.4'
N N 0.0061 0.0033 'International Tables Vol C Tables 4.2.6.8 and 6.1.1.4'
O O 0.0106 0.0060 'International Tables Vol C Tables 4.2.6.8 and 6.1.1.4'
Cl Cl 0.1484 0.1585 'International Tables Vol C Tables 4.2.6.8 and 6.1.1.4'
Nb Nb -2.0727 0.6215 'International Tables Vol C Tables 4.2.6.8 and 6.1.1.4'

loop_
_geom_angle_atom_site_label_1
_geom_angle_atom_site_label_2
_geom_angle_atom_site_label_3
_geom_angle
O1 C1 C6 119.5(5)
O1 C1 C2 121.2(5)
C6 C1 C2 119.2(5)
C3 C2 C1 117.4(5)
C3 C2 C12 119.4(5)
C1 C2 C12 123.2(5)
C2 C3 C4 125.1(5)
C2 C3 H3 117.4
C4 C3 H3 117.4
C5 C4 C3 115.1(5)
C5 C4 C16 123.4(5)
C3 C4 C16 121.5(5)
C4 C5 C6 123.4(5)
C4 C5 H5 118.3
C6 C5 H5 118.3
C5 C6 C1 119.7(5)
C5 C6 C7 117.6(5)
C1 C6 C7 122.7(5)
N1 C7 C6 114.4(4)
N1 C7 H7A 108.7
C6 C7 H7A 108.7
N1 C7 H7B 108.7
C6 C7 H7B 108.7
H7A C7 H7B 107.6
N1 C8 C9 110.5(6)
N1 C8 H8A 109.5
C9 C8 H8A 109.5
N1 C8 H8B 109.5
C9 C8 H8B 109.5
H8A C8 H8B 108.1
O2 C9 C8 111.3(7)
O2 C9 H9A 109.4
C8 C9 H9A 109.4
O2 C9 H9B 109.4
C8 C9 H9B 109.4
H9A C9 H9B 108.0
O2 C10 C11 112.6(6)
O2 C10 H10A 109.1
C11 C10 H10A 109.1
O2 C10 H10B 109.1
C11 C10 H10B 109.1
H10A C10 H10B 107.8
C10 C11 N1 109.9(6)
C10 C11 H11A 109.7
N1 C11 H11A 109.7
C10 C11 H11B 109.7
N1 C11 H11B 109.7
H11A C11 H11B 108.2
C13 C12 C14 112.2(7)
C13 C12 C2 110.9(7)
C14 C12 C2 109.2(6)
C13 C12 C15 105.9(7)
C14 C12 C15 105.9(7)
C2 C12 C15 112.6(6)
C12 C13 H13A 109.5
C12 C13 H13B 109.5
H13A C13 H13B 109.5
C12 C13 H13C 109.5
H13A C13 H13C 109.5
H13B C13 H13C 109.5
C12 C14 H14A 109.5
C12 C14 H14B 109.5
H14A C14 H14B 109.5
C12 C14 H14C 109.5
H14A C14 H14C 109.5
H14B C14 H14C 109.5
C12 C15 H15A 109.5
C12 C15 H15B 109.5
H15A C15 H15B 109.5
C12 C15 H15C 109.5
H15A C15 H15C 109.5
H15B C15 H15C 109.5
C17 C16 C19 112.3(10)
C17A C16 C19A 115.3(16)
C17A C16 C4 108.2(9)
C17 C16 C4 110.3(8)
C19 C16 C4 114.3(7)
C19A C16 C4 113.3(10)
C17A C16 C18A 108.0(14)
C19A C16 C18A 102.8(13)
C4 C16 C18A 108.8(9)
C17 C16 C18 105.6(10)
C19 C16 C18 104.6(10)
C4 C16 C18 109.2(7)
C16 C17 H17A 109.5
C16 C17 H17B 109.5
H17A C17 H17B 109.5
C16 C17 H17C 109.5
H17A C17 H17C 109.5
H17B C17 H17C 109.5
C16 C18 H18A 109.5
C16 C18 H18B 109.5
H18A C18 H18B 109.5
C16 C18 H18C 109.5
H18A C18 H18C 109.5
H18B C18 H18C 109.5
C16 C19 H19A 109.5
C16 C19 H19B 109.5
H19A C19 H19B 109.5
C16 C19 H19C 109.5
H19A C19 H19C 109.5
H19B C19 H19C 109.5
C16 C17A H17D 109.5
C16 C17A H17E 109.5
H17D C17A H17E 109.5
C16 C17A H17F 109.5
H17D C17A H17F 109.5
H17E C17A H17F 109.5
C16 C18A H18D 109.5
C16 C18A H18E 109.5
H18D C18A H18E 109.5
C16 C18A H18F 109.5
H18D C18A H18F 109.5
H18E C18A H18F 109.5
C16 C19A H19D 109.5
C16 C19A H19E 109.5
H19D C19A H19E 109.5
C16 C19A H19F 109.5
H19D C19A H19F 109.5
H19E C19A H19F 109.5
C21 C20 O3 100.9(13)
C21 C20 H20A 111.6
O3 C20 H20A 111.6
C21 C20 H20B 111.6
O3 C20 H20B 111.6
H20A C20 H20B 109.4
C20 C21 H21A 109.5
C20 C21 H21B 109.5
H21A C21 H21B 109.5
C20 C21 H21C 109.5
H21A C21 H21C 109.5
H21B C21 H21C 109.5
C23 C22 O4 109.9(19)
C23 C22 H22A 109.7
O4 C22 H22A 109.7
C23 C22 H22B 109.7
O4 C22 H22B 109.7
H22A C22 H22B 108.2
C22 C23 H23A 109.5
C22 C23 H23B 109.5
H23A C23 H23B 109.5
C22 C23 H23C 109.5
H23A C23 H23C 109.5
H23B C23 H23C 109.5
C8 N1 C7 113.8(5)
C8 N1 C11 108.2(5)
C7 N1 C11 111.1(5)
C8 N1 H1 107.8
C7 N1 H1 107.8
C11 N1 H1 107.8
C1 O1 Nb1 175.5(4)
C9 O2 C10 110.1(5)
C20 O3 Nb1 142.8(8)
C20A O3 Nb1 139.2(6)
C22 O4 Nb1 140.9(15)
C21A C20A O3 112.9(11)
C21A C20A H20C 109.0
O3 C20A H20C 109.0
C21A C20A H20D 109.0
O3 C20A H20D 109.0
H20C C20A H20D 107.8
C20A C21A H21D 109.5
C20A C21A H21E 109.5
H21D C21A H21E 109.5
C20A C21A H21F 109.5
H21D C21A H21F 109.5
H21E C21A H21F 109.5
C22A O4A Nb1 149.9(14)
C23A C22A O4A 110(2)
C23A C22A H22C 109.7
O4A C22A H22C 109.7
C23A C22A H22D 109.7
O4A C22A H22D 109.7
H22C C22A H22D 108.2
C22A C23A H23D 109.5
C22A C23A H23E 109.5
H23D C23A H23E 109.5
C22A C23A H23F 109.5
H23D C23A H23F 109.5
H23E C23A H23F 109.5
O4A Nb1 O3 94.3(7)
O4 Nb1 O3 103.3(8)
O4A Nb1 O1 96.0(11)
O4 Nb1 O1 98.3(12)
O3 Nb1 O1 98.85(18)
O4A Nb1 Cl1 93.6(6)
O4 Nb1 Cl1 84.0(7)
O3 Nb1 Cl1 165.72(16)
O1 Nb1 Cl1 92.12(12)
O4A Nb1 Cl3 90.4(10)
O4 Nb1 Cl3 87.2(11)
O3 Nb1 Cl3 85.47(16)
O1 Nb1 Cl3 171.98(12)
Cl1 Nb1 Cl3 82.60(6)
O4A Nb1 Cl2 176.2(10)
O4 Nb1 Cl2 168.2(6)
O3 Nb1 Cl2 85.53(15)
O1 Nb1 Cl2 87.86(12)
Cl1 Nb1 Cl2 85.78(6)
Cl3 Nb1 Cl2 85.74(6)

loop_
_geom_bond_atom_site_label_1
_geom_bond_atom_site_label_2
_geom_bond_distance
C1 O1 1.361(6)
C1 C6 1.401(7)
C1 C2 1.409(7)
C2 C3 1.382(8)
C2 C12 1.528(8)
C3 C4 1.393(8)
C3 H3 0.9300
C4 C5 1.374(8)
C4 C16 1.517(8)
C5 C6 1.383(8)
C5 H5 0.9300
C6 C7 1.505(7)
C7 N1 1.496(7)
C7 H7A 0.9700
C7 H7B 0.9700
C8 N1 1.481(8)
C8 C9 1.496(11)
C8 H8A 0.9700
C8 H8B 0.9700
C9 O2 1.395(9)
C9 H9A 0.9700
C9 H9B 0.9700
C10 O2 1.403(8)
C10 C11 1.501(10)
C10 H10A 0.9700
C10 H10B 0.9700
C11 N1 1.508(7)
C11 H11A 0.9700
C11 H11B 0.9700
C12 C13 1.513(12)
C12 C14 1.516(12)
C12 C15 1.543(10)
C13 H13A 0.9600
C13 H13B 0.9600
C13 H13C 0.9600
C14 H14A 0.9600
C14 H14B 0.9600
C14 H14C 0.9600
C15 H15A 0.9600
C15 H15B 0.9600
C15 H15C 0.9600
C16 C17A 1.43(3)
C16 C17 1.487(15)
C16 C19 1.491(15)
C16 C19A 1.51(2)
C16 C18A 1.59(2)
C16 C18 1.606(16)
C17 H17A 0.9600
C17 H17B 0.9600
C17 H17C 0.9600
C18 H18A 0.9600
C18 H18B 0.9600
C18 H18C 0.9600
C19 H19A 0.9600
C19 H19B 0.9600
C19 H19C 0.9600
C17A H17D 0.9600
C17A H17E 0.9600
C17A H17F 0.9600
C18A H18D 0.9600
C18A H18E 0.9600
C18A H18F 0.9600
C19A H19D 0.9600
C19A H19E 0.9600
C19A H19F 0.9600
C20 C21 1.448(15)
C20 O3 1.458(12)
C20 H20A 0.9700
C20 H20B 0.9700
C21 H21A 0.9600
C21 H21B 0.9600
C21 H21C 0.9600
C22 C23 1.437(12)
C22 O4 1.452(14)
C22 H22A 0.9700
C22 H22B 0.9700
C23 H23A 0.9600
C23 H23B 0.9600
C23 H23C 0.9600
Cl1 Nb1 2.4389(18)
Cl2 Nb1 2.5115(17)
Cl3 Nb1 2.4575(18)
N1 H1 0.9800
O1 Nb1 1.915(4)
O3 C20A 1.471(11)
O3 Nb1 1.851(4)
O4 Nb1 1.850(8)
C20A C21A 1.447(13)
C20A H20C 0.9700
C20A H20D 0.9700
C21A H21D 0.9600
C21A H21E 0.9600
C21A H21F 0.9600
O4A C22A 1.435(13)
O4A Nb1 1.841(8)
C22A C23A 1.433(12)
C22A H22C 0.9700
C22A H22D 0.9700
C23A H23D 0.9600
C23A H23E 0.9600
C23A H23F 0.9600

loop_
_geom_torsion_atom_site_label_1
_geom_torsion_atom_site_label_2
_geom_torsion_atom_site_label_3
_geom_torsion_atom_site_label_4
_geom_torsion
O1 C1 C2 C3 179.5(5)
C6 C1 C2 C3 -1.4(8)
O1 C1 C2 C12 0.2(9)
C6 C1 C2 C12 179.2(6)
C1 C2 C3 C4 0.9(10)
C12 C2 C3 C4 -179.7(7)
C2 C3 C4 C5 0.6(10)
C2 C3 C4 C16 180.0(6)
C3 C4 C5 C6 -1.6(9)
C16 C4 C5 C6 179.0(6)
C4 C5 C6 C1 1.1(9)
C4 C5 C6 C7 178.9(6)
O1 C1 C6 C5 179.6(5)
C2 C1 C6 C5 0.5(8)
O1 C1 C6 C7 1.9(8)
C2 C1 C6 C7 -177.2(5)
C5 C6 C7 N1 97.7(6)
C1 C6 C7 N1 -84.5(7)
N1 C8 C9 O2 60.2(8)
O2 C10 C11 N1 -56.3(8)
C3 C2 C12 C13 -114.9(7)
C1 C2 C12 C13 64.4(9)
C3 C2 C12 C14 120.9(7)
C1 C2 C12 C14 -59.8(9)
C3 C2 C12 C15 3.6(10)
C1 C2 C12 C15 -177.1(7)
C5 C4 C16 C17A 72.2(14)
C3 C4 C16 C17A -107.2(13)
C5 C4 C16 C17 -115.1(10)
C3 C4 C16 C17 65.5(11)
C5 C4 C16 C19 12.5(11)
C3 C4 C16 C19 -166.8(10)
C5 C4 C16 C19A -158.6(14)
C3 C4 C16 C19A 22.0(15)
C5 C4 C16 C18A -44.9(11)
C3 C4 C16 C18A 135.7(11)
C5 C4 C16 C18 129.3(9)
C3 C4 C16 C18 -50.1(10)
C9 C8 N1 C7 -179.1(6)
C9 C8 N1 C11 -55.1(7)
C6 C7 N1 C8 -56.0(7)
C6 C7 N1 C11 -178.5(5)
C10 C11 N1 C8 53.0(7)
C10 C11 N1 C7 178.7(5)
C8 C9 O2 C10 -60.9(9)
C11 C10 O2 C9 59.7(9)
C21 C20 O3 Nb1 145.4(11)
C23 C22 O4 Nb1 139(4)
Nb1 O3 C20A C21A -169.4(8)
Nb1 O4A C22A C23A 88(5)
C22A O4A Nb1 O3 -159(5)
C22A O4A Nb1 O1 102(5)
C22A O4A Nb1 Cl1 9(5)
C22A O4A Nb1 Cl3 -73(5)
C22 O4 Nb1 O3 -136(4)
C22 O4 Nb1 O1 123(4)
C22 O4 Nb1 Cl1 32(4)
C22 O4 Nb1 Cl3 -51(4)
C22 O4 Nb1 Cl2 2(10)
C20A O3 Nb1 O4A 148.0(14)
C20 O3 Nb1 O4 106.8(17)
C20 O3 Nb1 O1 -152.4(13)
C20A O3 Nb1 O1 -115.3(10)
C20 O3 Nb1 Cl1 -12.6(16)
C20A O3 Nb1 Cl1 24.6(13)
C20 O3 Nb1 Cl3 20.8(13)
C20A O3 Nb1 Cl3 57.9(10)
C20 O3 Nb1 Cl2 -65.3(13)
C20A O3 Nb1 Cl2 -28.1(10)
